data_7713330
loop_
_publ_author_name
'Dutta, Biswarup'
'Guizouarn, Thierry'
'Pointillart, Fabrice'
'Kotrle, Kamil'
'Herchel, Radovan'
'Ray, Debashis'

_publ_section_title
;
 Lanthanoid Coordination Prompts Unusually Distorted Pseudo-Octahedral
 NiII Coordination in Heterodinuclear Ni-Ln Complexes: Synthesis,
 Structure and Understanding of Magnetic Behaviour through Experiment and
 Computation
;
_journal_name_full 'Dalton Transactions'
_journal_paper_doi 10.1039/D3DT01387A
_journal_year 2023
_chemical_formula_moiety 'C30 H28 Ho N5 Ni O13 S2, 0.5(O)'
_chemical_formula_sum 'C30 H28 Ho N5 Ni O13.5 S2'
_chemical_formula_weight 962.15
_space_group_crystal_system monoclinic
_space_group_IT_number 14
_space_group_name_Hall '-P 2yn'
_space_group_name_H-M_alt 'P 1 21/n 1'
_atom_sites_solution_hydrogens geom
_audit_creation_date 2022-03-30
_audit_creation_method
;
Olex2 1.2
(compiled 2018.05.29 svn.r3508 for OlexSys, GUI svn.r5506)
;
_audit_update_record
;
2022-03-30 deposited with the CCDC.	2023-06-30 downloaded from the CCDC.
;
_cell_angle_alpha 90
_cell_angle_beta 91.854(13)
_cell_angle_gamma 90
_cell_formula_units_Z 4
_cell_length_a 9.1793(15)
_cell_length_b 21.010(4)
_cell_length_c 18.880(3)
_cell_measurement_reflns_used 9486
_cell_measurement_temperature 296(2)
_cell_measurement_theta_max 25.366
_cell_measurement_theta_min 2.366
_cell_volume 3639.2(11)
_computing_cell_refinement 'SAINT V8.38A (?, 2016)'
_computing_data_reduction 'SAINT V8.38A (?, 2016)'
_computing_molecular_graphics 'Olex2 (Dolomanov et al., 2009)'
_computing_publication_material 'Olex2 (Dolomanov et al., 2009)'
_computing_structure_refinement 'XL (Sheldrick, 2008)'
_computing_structure_solution 'SHELXT 2014/5 (Sheldrick, 2014)'
_diffrn_ambient_temperature 296.15
_diffrn_measured_fraction_theta_full 0.992
_diffrn_measured_fraction_theta_max 0.992
_diffrn_measurement_device_type 'CCD area detector'
_diffrn_measurement_method '\f and \w scans'
_diffrn_radiation_type MoK\a
_diffrn_radiation_wavelength 0.71073
_diffrn_reflns_av_R_equivalents 0.0248
_diffrn_reflns_av_unetI/netI 0.0223
_diffrn_reflns_Laue_measured_fraction_full 0.992
_diffrn_reflns_Laue_measured_fraction_max 0.992
_diffrn_reflns_limit_h_max 8
_diffrn_reflns_limit_h_min -10
_diffrn_reflns_limit_k_max 25
_diffrn_reflns_limit_k_min -24
_diffrn_reflns_limit_l_max 21
_diffrn_reflns_limit_l_min -22
_diffrn_reflns_number 23734
_diffrn_reflns_point_group_measured_fraction_full 0.992
_diffrn_reflns_point_group_measured_fraction_max 0.992
_diffrn_reflns_theta_full 25.047
_diffrn_reflns_theta_max 25.047
_diffrn_reflns_theta_min 2.366
_diffrn_source 'fine focus sealed tube'
_exptl_absorpt_coefficient_mu 2.861
_exptl_absorpt_correction_T_max 0.7452
_exptl_absorpt_correction_T_min 0.6371
_exptl_absorpt_correction_type multi-scan
_exptl_absorpt_process_details
;
SADABS-2016/2 (Bruker,2016/2) was used for absorption correction.
wR2(int) was 0.1365 before and 0.0398 after correction.
The Ratio of minimum to maximum transmission is 0.8549.
The \l/2 correction factor is Not present.
;
_exptl_crystal_colour brownish-green
_exptl_crystal_density_diffrn 1.756
_exptl_crystal_description block
_exptl_crystal_F_000 1912.0
_refine_diff_density_max 0.820
_refine_diff_density_min -0.490
_refine_diff_density_rms 0.062
_refine_ls_extinction_method none
_refine_ls_goodness_of_fit_ref 1.035
_refine_ls_hydrogen_treatment constr
_refine_ls_matrix_type full
_refine_ls_number_parameters 482
_refine_ls_number_reflns 6386
_refine_ls_number_restraints 0
_refine_ls_restrained_S_all 1.035
_refine_ls_R_factor_all 0.0305
_refine_ls_R_factor_gt 0.0237
_refine_ls_shift/su_max 0.001
_refine_ls_shift/su_mean 0.000
_refine_ls_structure_factor_coef Fsqd
_refine_ls_weighting_details 'w=1/[\s^2^(Fo^2^)+(0.0311P)^2^+2.7669P] where P=(Fo^2^+2Fc^2^)/3'
_refine_ls_weighting_scheme calc
_refine_ls_wR_factor_gt 0.0609
_refine_ls_wR_factor_ref 0.0658
_reflns_Friedel_coverage 0.000
_reflns_number_gt 5476
_reflns_number_total 6439
_reflns_threshold_expression 'I > 2\s(I)'
_cod_data_source_file d3dt01387a2.cif
_cod_data_source_block biswarup_0m_a_CCDC5
_cod_original_cell_volume 3639.1(11)
_cod_original_formula_sum 'C30 H28 Ho N5 Ni O13 S2, 0.5(O)'
_cod_database_code 7713330
_shelx_shelxl_version_number 2018/3
_shelx_space_group_comment
;
The symmetry employed for this shelxl refinement is uniquely defined
by the following loop, which should always be used as a source of
symmetry information in preference to the above space-group names.
They are only intended as comments.
;
_olex2_refinement_description
;
1. Fixed Uiso
 At 1.2 times of:
  All C(H) groups
 At 1.5 times of:
  All C(H,H,H) groups
2. Others
 Fixed Sof: O1W(0.5)
3.a Aromatic/amide H refined with riding coordinates:
 C5(H5), C19(H19), C23(H23), C18(H18), C8(H8), C20(H20), C28(H28), C26(H26),
 C13(H13), C25(H25), C27(H27), C4(H4), C10(H10), C3(H3), C12(H12), C11(H11)
3.b Idealised Me refined as rotating group:
 C22(H22A,H22B,H22C), C15(H15A,H15B,H15C), C30(H30A,H30B,H30C), C7(H7A,H7B,H7C)
;
_olex2_submission_special_instructions 'No special instructions were received'

loop_
_space_group_symop_operation_xyz
'x, y, z'
'-x+1/2, y+1/2, -z+1/2'
'-x, -y, -z'
'x-1/2, -y-1/2, z-1/2'

loop_
_atom_site_label
_atom_site_type_symbol
_atom_site_fract_x
_atom_site_fract_y
_atom_site_fract_z
_atom_site_U_iso_or_equiv
_atom_site_adp_type
_atom_site_occupancy
_atom_site_site_symmetry_order
_atom_site_calc_flag
_atom_site_refinement_flags_posn
_atom_site_refinement_flags_adp
_atom_site_refinement_flags_occupancy
_atom_site_disorder_assembly
_atom_site_disorder_group
Ho1 Ho 0.40997(2) 0.25151(2) 0.51885(2) 0.03951(6) Uani 1 1 d . . . . .
Ni1 Ni 0.36682(4) 0.35859(2) 0.65246(2) 0.03607(10) Uani 1 1 d . . . . .
S1 S 0.11119(8) 0.39530(4) 0.61225(4) 0.04195(18) Uani 1 1 d . . . . .
S2 S 0.61345(9) 0.35933(5) 0.71917(5) 0.0503(2) Uani 1 1 d . . . . .
O3 O 0.3201(2) 0.26742(10) 0.63088(11) 0.0379(5) Uani 1 1 d . . . . .
O4 O 0.1676(2) 0.18605(11) 0.55510(12) 0.0487(6) Uani 1 1 d . . . . .
O1 O 0.4634(2) 0.35278(10) 0.55917(11) 0.0419(5) Uani 1 1 d . . . . .
O2 O 0.6660(2) 0.30855(14) 0.47888(13) 0.0587(7) Uani 1 1 d . . . . .
O10 O 0.5470(3) 0.19175(13) 0.43060(13) 0.0598(7) Uani 1 1 d . . . . .
O5 O 0.6253(3) 0.21993(15) 0.58750(14) 0.0639(7) Uani 1 1 d . . . . .
O13 O 0.1841(2) 0.30061(12) 0.47939(13) 0.0548(6) Uani 1 1 d . . . . .
O11 O 0.3673(3) 0.31818(14) 0.41331(13) 0.0621(7) Uani 1 1 d . . . . .
O7 O 0.4620(3) 0.14831(13) 0.57300(15) 0.0657(7) Uani 1 1 d . . . . .
O8 O 0.3148(3) 0.18225(14) 0.42270(14) 0.0635(7) Uani 1 1 d . . . . .
N1 N 0.3768(3) 0.45471(12) 0.64692(14) 0.0440(6) Uani 1 1 d . . . . .
N2 N 0.3139(3) 0.34650(12) 0.75400(13) 0.0387(6) Uani 1 1 d . . . . .
C21 C 0.1270(3) 0.19330(14) 0.62437(17) 0.0403(7) Uani 1 1 d . . . . .
C16 C 0.2102(3) 0.23840(14) 0.66304(17) 0.0360(7) Uani 1 1 d . . . . .
C6 C 0.6800(3) 0.37143(19) 0.49918(18) 0.0514(9) Uani 1 1 d . . . . .
N5 N 0.2322(4) 0.32668(15) 0.42358(18) 0.0584(8) Uani 1 1 d . . . . .
N4 N 0.4374(3) 0.16805(16) 0.39829(16) 0.0567(8) Uani 1 1 d . . . . .
O9 O 0.4487(3) 0.13484(16) 0.34615(16) 0.0882(10) Uani 1 1 d . . . . .
C5 C 0.7933(4) 0.4102(2) 0.4797(2) 0.0657(12) Uani 1 1 d . . . . .
H5 H 0.864453 0.394869 0.450116 0.079 Uiso 1 1 calc R . . . .
C19 C -0.0203(4) 0.17259(17) 0.7243(2) 0.0570(9) Uani 1 1 d . . . . .
H19 H -0.096168 0.150539 0.744676 0.068 Uiso 1 1 calc R . . . .
C1 C 0.5702(3) 0.39331(17) 0.54331(16) 0.0435(8) Uani 1 1 d . . . . .
C23 C 0.2376(3) 0.30026(15) 0.77667(16) 0.0422(7) Uani 1 1 d . . . . .
H23 H 0.223678 0.298156 0.825186 0.051 Uiso 1 1 calc R . . . .
O12 O 0.1536(4) 0.35705(17) 0.38351(19) 0.0985(11) Uani 1 1 d . . . . .
C17 C 0.1717(3) 0.25122(14) 0.73309(18) 0.0382(7) Uani 1 1 d . . . . .
N3 N 0.5855(4) 0.1638(2) 0.5984(2) 0.0772(11) Uani 1 1 d . . . . .
C22 C 0.0758(5) 0.1455(2) 0.5121(2) 0.0873(15) Uani 1 1 d . . . . .
H22A H 0.105179 0.147502 0.463856 0.131 Uiso 1 1 calc GR . . . .
H22B H -0.023561 0.159294 0.514829 0.131 Uiso 1 1 calc GR . . . .
H22C H 0.084223 0.102482 0.528957 0.131 Uiso 1 1 calc GR . . . .
C18 C 0.0583(4) 0.21599(17) 0.76324(18) 0.0495(8) Uani 1 1 d . . . . .
H18 H 0.036836 0.222518 0.810498 0.059 Uiso 1 1 calc R . . . .
C8 C 0.4717(4) 0.48488(17) 0.61137(19) 0.0530(9) Uani 1 1 d . . . . .
H8 H 0.469937 0.529100 0.613363 0.064 Uiso 1 1 calc R . . . .
C20 C 0.0132(4) 0.16135(16) 0.6542(2) 0.0510(9) Uani 1 1 d . . . . .
H20 H -0.041334 0.132246 0.627299 0.061 Uiso 1 1 calc R . . . .
C29 C 0.5324(4) 0.40077(16) 0.78995(18) 0.0483(8) Uani 1 1 d . . . . .
C14 C 0.1227(4) 0.46180(16) 0.66973(18) 0.0488(8) Uani 1 1 d . . . . .
C9 C 0.2618(4) 0.48787(16) 0.67983(19) 0.0495(8) Uani 1 1 d . . . . .
C28 C 0.6098(5) 0.44515(18) 0.8306(2) 0.0633(11) Uani 1 1 d . . . . .
H28 H 0.707394 0.453227 0.822339 0.076 Uiso 1 1 calc R . . . .
C15 C -0.0465(3) 0.35395(18) 0.6432(2) 0.0541(9) Uani 1 1 d . . . . .
H15A H -0.050488 0.312065 0.622909 0.081 Uiso 1 1 calc GR . . . .
H15B H -0.132977 0.377048 0.629268 0.081 Uiso 1 1 calc GR . . . .
H15C H -0.040000 0.350702 0.693927 0.081 Uiso 1 1 calc GR . . . .
C24 C 0.3865(4) 0.38925(15) 0.80239(16) 0.0451(8) Uani 1 1 d . . . . .
C26 C 0.3971(6) 0.4651(2) 0.8962(2) 0.0821(14) Uani 1 1 d . . . . .
H26 H 0.352239 0.486877 0.932497 0.099 Uiso 1 1 calc R . . . .
C2 C 0.5800(3) 0.45601(17) 0.56890(19) 0.0492(9) Uani 1 1 d . . . . .
C13 C 0.0047(5) 0.4900(2) 0.7004(2) 0.0736(12) Uani 1 1 d . . . . .
H13 H -0.088524 0.473501 0.693099 0.088 Uiso 1 1 calc R . . . .
C25 C 0.3177(5) 0.42110(18) 0.85591(19) 0.0620(10) Uani 1 1 d . . . . .
H25 H 0.220315 0.413221 0.864760 0.074 Uiso 1 1 calc R . . . .
C27 C 0.5400(6) 0.4769(2) 0.8833(2) 0.0772(14) Uani 1 1 d . . . . .
H27 H 0.590953 0.506898 0.910570 0.093 Uiso 1 1 calc R . . . .
C30 C 0.6381(5) 0.2804(2) 0.7558(2) 0.0672(11) Uani 1 1 d . . . . .
H30A H 0.693992 0.283001 0.799522 0.101 Uiso 1 1 calc GR . . . .
H30B H 0.688745 0.254319 0.722827 0.101 Uiso 1 1 calc GR . . . .
H30C H 0.544620 0.261953 0.764349 0.101 Uiso 1 1 calc GR . . . .
C7 C 0.7959(4) 0.2787(3) 0.4551(3) 0.0886(16) Uani 1 1 d . . . . .
H7A H 0.785498 0.233349 0.457749 0.133 Uiso 1 1 calc GR . . . .
H7B H 0.877406 0.291910 0.484755 0.133 Uiso 1 1 calc GR . . . .
H7C H 0.811911 0.291002 0.407038 0.133 Uiso 1 1 calc GR . . . .
C4 C 0.8002(4) 0.4727(2) 0.5046(3) 0.0769(15) Uani 1 1 d . . . . .
H4 H 0.876058 0.499078 0.491583 0.092 Uiso 1 1 calc R . . . .
C10 C 0.2816(5) 0.54153(19) 0.7221(2) 0.0744(13) Uani 1 1 d . . . . .
H10 H 0.374207 0.558767 0.729272 0.089 Uiso 1 1 calc R . . . .
C3 C 0.6969(4) 0.4950(2) 0.5478(2) 0.0658(12) Uani 1 1 d . . . . .
H3 H 0.702758 0.536820 0.563844 0.079 Uiso 1 1 calc R . . . .
O6 O 0.6616(4) 0.1263(2) 0.6317(3) 0.161(2) Uani 1 1 d . . . . .
C12 C 0.0276(7) 0.5438(2) 0.7426(3) 0.0992(18) Uani 1 1 d . . . . .
H12 H -0.051106 0.562888 0.764015 0.119 Uiso 1 1 calc R . . . .
C11 C 0.1643(6) 0.5690(2) 0.7531(3) 0.0980(18) Uani 1 1 d . . . . .
H11 H 0.177566 0.604831 0.781466 0.118 Uiso 1 1 calc R . . . .
O1W O 0.0724(17) 0.4966(9) 1.0170(8) 0.247(9) Uani 0.5 1 d . . P . .

loop_
_atom_site_aniso_label
_atom_site_aniso_U_11
_atom_site_aniso_U_22
_atom_site_aniso_U_33
_atom_site_aniso_U_23
_atom_site_aniso_U_13
_atom_site_aniso_U_12
Ho1 0.03548(9) 0.05526(11) 0.02806(9) -0.00317(6) 0.00534(6) 0.00062(6)
Ni1 0.0400(2) 0.0387(2) 0.0299(2) 0.00171(16) 0.00623(16) -0.00745(17)
S1 0.0387(4) 0.0486(4) 0.0385(4) -0.0002(4) 0.0004(3) -0.0013(4)
S2 0.0407(4) 0.0653(6) 0.0448(5) 0.0027(4) -0.0002(4) -0.0005(4)
O3 0.0390(11) 0.0414(11) 0.0342(12) -0.0032(9) 0.0143(9) -0.0093(9)
O4 0.0497(13) 0.0533(14) 0.0435(13) -0.0118(11) 0.0074(10) -0.0146(11)
O1 0.0369(11) 0.0547(13) 0.0347(11) 0.0032(10) 0.0103(9) -0.0137(10)
O2 0.0364(12) 0.095(2) 0.0455(14) 0.0035(14) 0.0122(10) -0.0043(13)
O10 0.0458(14) 0.0868(19) 0.0471(14) -0.0176(13) 0.0069(11) -0.0016(13)
O5 0.0506(15) 0.0855(19) 0.0553(16) 0.0163(15) -0.0045(12) -0.0103(14)
O13 0.0445(13) 0.0644(16) 0.0557(15) 0.0003(13) 0.0058(12) 0.0032(12)
O11 0.0595(16) 0.0849(19) 0.0422(14) 0.0104(13) 0.0058(12) 0.0005(14)
O7 0.0489(15) 0.0708(18) 0.0772(19) 0.0131(14) -0.0026(13) -0.0026(13)
O8 0.0478(14) 0.089(2) 0.0547(16) -0.0227(14) 0.0082(12) -0.0004(14)
N1 0.0466(15) 0.0410(15) 0.0437(15) 0.0059(12) -0.0083(12) -0.0064(13)
N2 0.0441(14) 0.0414(14) 0.0309(13) 0.0009(11) 0.0053(11) -0.0016(12)
C21 0.0391(17) 0.0355(16) 0.0466(19) 0.0019(14) 0.0071(14) 0.0000(13)
C16 0.0326(15) 0.0372(16) 0.0388(17) 0.0041(13) 0.0106(13) -0.0011(12)
C6 0.0358(17) 0.079(3) 0.0395(19) 0.0208(18) -0.0017(14) -0.0094(17)
N5 0.057(2) 0.0605(19) 0.057(2) -0.0001(16) -0.0086(16) 0.0034(16)
N4 0.0541(19) 0.073(2) 0.0435(17) -0.0114(16) 0.0119(15) -0.0041(16)
O9 0.077(2) 0.117(3) 0.073(2) -0.0541(19) 0.0253(16) -0.0145(18)
C5 0.0344(18) 0.107(4) 0.056(2) 0.038(2) 0.0038(16) -0.010(2)
C19 0.049(2) 0.052(2) 0.071(3) 0.0123(19) 0.0233(19) -0.0130(17)
C1 0.0325(16) 0.063(2) 0.0352(17) 0.0192(15) -0.0031(13) -0.0118(15)
C23 0.0465(18) 0.0498(19) 0.0308(16) 0.0040(14) 0.0107(14) 0.0024(15)
O12 0.088(2) 0.106(3) 0.100(3) 0.036(2) -0.028(2) 0.018(2)
C17 0.0384(16) 0.0402(17) 0.0365(18) 0.0062(13) 0.0102(13) -0.0012(13)
N3 0.051(2) 0.102(3) 0.078(3) 0.038(2) -0.0074(18) -0.006(2)
C22 0.092(3) 0.108(4) 0.063(3) -0.027(3) 0.013(2) -0.054(3)
C18 0.052(2) 0.052(2) 0.047(2) 0.0088(16) 0.0246(16) -0.0017(17)
C8 0.053(2) 0.0448(19) 0.060(2) 0.0168(17) -0.0190(18) -0.0157(17)
C20 0.0422(18) 0.0439(18) 0.067(2) -0.0010(17) 0.0093(17) -0.0094(15)
C29 0.054(2) 0.0477(19) 0.0428(19) 0.0013(15) -0.0100(16) 0.0003(16)
C14 0.054(2) 0.0472(19) 0.0450(19) -0.0035(15) -0.0031(16) 0.0062(16)
C9 0.059(2) 0.0409(18) 0.048(2) 0.0015(15) -0.0078(17) 0.0030(16)
C28 0.070(3) 0.054(2) 0.064(3) 0.0025(19) -0.026(2) -0.0029(19)
C15 0.0386(18) 0.064(2) 0.060(2) 0.0108(18) 0.0003(16) -0.0030(16)
C24 0.058(2) 0.0442(18) 0.0324(17) 0.0004(14) -0.0018(15) 0.0029(16)
C26 0.119(4) 0.069(3) 0.058(3) -0.028(2) -0.009(3) 0.018(3)
C2 0.0368(17) 0.059(2) 0.051(2) 0.0231(17) -0.0068(15) -0.0110(16)
C13 0.063(3) 0.076(3) 0.082(3) -0.022(2) 0.003(2) 0.017(2)
C25 0.075(3) 0.064(2) 0.047(2) -0.0114(18) 0.0046(19) 0.007(2)
C27 0.102(4) 0.054(2) 0.074(3) -0.017(2) -0.032(3) 0.006(2)
C30 0.072(3) 0.071(3) 0.058(2) -0.002(2) -0.010(2) 0.022(2)
C7 0.042(2) 0.141(4) 0.084(3) -0.040(3) 0.019(2) -0.006(3)
C4 0.036(2) 0.101(4) 0.092(3) 0.058(3) -0.007(2) -0.023(2)
C10 0.086(3) 0.051(2) 0.084(3) -0.013(2) -0.021(3) 0.002(2)
C3 0.048(2) 0.063(2) 0.085(3) 0.036(2) -0.015(2) -0.0205(19)
O6 0.085(3) 0.162(4) 0.232(5) 0.132(4) -0.057(3) -0.022(3)
C12 0.105(4) 0.088(4) 0.105(4) -0.037(3) 0.003(3) 0.039(3)
C11 0.117(5) 0.070(3) 0.106(4) -0.041(3) -0.015(4) 0.020(3)
O1W 0.31(2) 0.270(15) 0.162(13) -0.007(11) 0.040(13) -0.196(19)

loop_
_atom_type_symbol
_atom_type_description
_atom_type_scat_dispersion_real
_atom_type_scat_dispersion_imag
_atom_type_scat_source
C C 0.0033 0.0016 'International Tables Vol C Tables 4.2.6.8 and 6.1.1.4'
H H 0.0000 0.0000 'International Tables Vol C Tables 4.2.6.8 and 6.1.1.4'
Ho Ho -0.2175 4.6783 'International Tables Vol C Tables 4.2.6.8 and 6.1.1.4'
N N 0.0061 0.0033 'International Tables Vol C Tables 4.2.6.8 and 6.1.1.4'
Ni Ni 0.3393 1.1124 'International Tables Vol C Tables 4.2.6.8 and 6.1.1.4'
O O 0.0106 0.0060 'International Tables Vol C Tables 4.2.6.8 and 6.1.1.4'
S S 0.1246 0.1234 'International Tables Vol C Tables 4.2.6.8 and 6.1.1.4'

loop_
_geom_angle_atom_site_label_1
_geom_angle_atom_site_label_2
_geom_angle_atom_site_label_3
_geom_angle
_geom_angle_site_symmetry_1
_geom_angle_site_symmetry_3
_geom_angle_publ_flag
O3 Ho1 O4 61.69(7) . . ?
O3 Ho1 O2 121.13(7) . . ?
O3 Ho1 O10 153.46(8) . . ?
O3 Ho1 O5 81.93(9) . . ?
O3 Ho1 O13 83.83(8) . . ?
O3 Ho1 O11 127.26(8) . . ?
O3 Ho1 O7 79.42(9) . . ?
O3 Ho1 O8 128.97(8) . . ?
O3 Ho1 N5 106.33(9) . . ?
O3 Ho1 N3 79.85(10) . . ?
O4 Ho1 O2 175.29(7) . . ?
O4 Ho1 N5 89.02(9) . . ?
O4 Ho1 N3 89.63(9) . . ?
O1 Ho1 O3 69.16(7) . . ?
O1 Ho1 O4 123.35(7) . . ?
O1 Ho1 O2 61.11(8) . . ?
O1 Ho1 O10 125.84(8) . . ?
O1 Ho1 O5 85.12(9) . . ?
O1 Ho1 O13 83.04(8) . . ?
O1 Ho1 O11 76.61(8) . . ?
O1 Ho1 O7 130.18(9) . . ?
O1 Ho1 O8 148.66(9) . . ?
O1 Ho1 N5 79.01(8) . . ?
O1 Ho1 N3 108.20(10) . . ?
O2 Ho1 N5 93.53(9) . . ?
O2 Ho1 N3 87.30(9) . . ?
O10 Ho1 O4 110.60(8) . . ?
O10 Ho1 O2 65.12(8) . . ?
O10 Ho1 O8 51.50(8) . . ?
O10 Ho1 N5 98.58(9) . . ?
O10 Ho1 N3 74.59(11) . . ?
O5 Ho1 O4 112.75(8) . . ?
O5 Ho1 O2 65.07(8) . . ?
O5 Ho1 O10 78.26(9) . . ?
O5 Ho1 O11 134.14(9) . . ?
O5 Ho1 O7 52.14(9) . . ?
O5 Ho1 O8 119.76(10) . . ?
O5 Ho1 N5 157.83(10) . . ?
O5 Ho1 N3 25.97(9) . . ?
O13 Ho1 O4 65.94(8) . . ?
O13 Ho1 O2 117.39(8) . . ?
O13 Ho1 O10 117.49(8) . . ?
O13 Ho1 O5 164.01(9) . . ?
O13 Ho1 O11 52.61(9) . . ?
O13 Ho1 O7 131.66(9) . . ?
O13 Ho1 O8 75.18(9) . . ?
O13 Ho1 N5 26.31(9) . . ?
O13 Ho1 N3 155.06(10) . . ?
O11 Ho1 O4 112.45(8) . . ?
O11 Ho1 O2 69.27(8) . . ?
O11 Ho1 O10 79.25(9) . . ?
O11 Ho1 O8 72.28(10) . . ?
O11 Ho1 N5 26.30(9) . . ?
O11 Ho1 N3 150.51(10) . . ?
O7 Ho1 O4 66.16(8) . . ?
O7 Ho1 O2 110.08(8) . . ?
O7 Ho1 O10 74.51(10) . . ?
O7 Ho1 O11 150.59(10) . . ?
O7 Ho1 O8 81.01(10) . . ?
O7 Ho1 N5 148.62(9) . . ?
O7 Ho1 N3 26.17(9) . . ?
O8 Ho1 O4 67.27(8) . . ?
O8 Ho1 O2 109.82(8) . . ?
O8 Ho1 N5 71.44(10) . . ?
O8 Ho1 N3 100.83(11) . . ?
N3 Ho1 N5 172.05(11) . . ?
S1 Ni1 Ho1 96.11(2) . . ?
S2 Ni1 Ho1 104.25(3) . . ?
S2 Ni1 S1 158.89(3) . . ?
O3 Ni1 Ho1 41.23(6) . . ?
O3 Ni1 S1 92.27(7) . . ?
O3 Ni1 S2 106.66(7) . . ?
O3 Ni1 N1 162.51(10) . . ?
O3 Ni1 N2 90.95(9) . . ?
O1 Ni1 Ho1 40.87(6) . . ?
O1 Ni1 S1 100.67(7) . . ?
O1 Ni1 S2 91.35(6) . . ?
O1 Ni1 O3 81.98(8) . . ?
O1 Ni1 N1 89.62(10) . . ?
O1 Ni1 N2 163.72(10) . . ?
N1 Ni1 Ho1 127.80(8) . . ?
N1 Ni1 S1 74.16(8) . . ?
N1 Ni1 S2 88.77(8) . . ?
N2 Ni1 Ho1 131.26(7) . . ?
N2 Ni1 S1 94.22(8) . . ?
N2 Ni1 S2 76.58(8) . . ?
N2 Ni1 N1 100.85(11) . . ?
C14 S1 Ni1 91.14(11) . . ?
C14 S1 C15 102.39(18) . . ?
C15 S1 Ni1 119.77(12) . . ?
C29 S2 Ni1 89.29(11) . . ?
C29 S2 C30 102.26(18) . . ?
C30 S2 Ni1 106.30(14) . . ?
Ni1 O3 Ho1 104.09(8) . . ?
C16 O3 Ho1 129.97(19) . . ?
C16 O3 Ni1 120.15(19) . . ?
C21 O4 Ho1 115.52(17) . . ?
C21 O4 C22 115.5(3) . . ?
C22 O4 Ho1 129.0(2) . . ?
Ni1 O1 Ho1 104.55(9) . . ?
C1 O1 Ho1 131.4(2) . . ?
C1 O1 Ni1 120.4(2) . . ?
C6 O2 Ho1 114.30(19) . . ?
C6 O2 C7 115.7(3) . . ?
C7 O2 Ho1 128.3(3) . . ?
N4 O10 Ho1 96.40(19) . . ?
N3 O5 Ho1 96.2(2) . . ?
N5 O13 Ho1 96.97(19) . . ?
N5 O11 Ho1 95.0(2) . . ?
N3 O7 Ho1 95.2(2) . . ?
N4 O8 Ho1 96.28(19) . . ?
C8 N1 Ni1 123.5(3) . . ?
C8 N1 C9 120.8(3) . . ?
C9 N1 Ni1 115.5(2) . . ?
C23 N2 Ni1 124.5(2) . . ?
C23 N2 C24 120.8(3) . . ?
C24 N2 Ni1 114.1(2) . . ?
O4 C21 C16 114.0(3) . . ?
C20 C21 O4 124.4(3) . . ?
C20 C21 C16 121.5(3) . . ?
O3 C16 C21 118.4(3) . . ?
O3 C16 C17 123.7(3) . . ?
C17 C16 C21 117.9(3) . . ?
O2 C6 C5 123.7(4) . . ?
O2 C6 C1 114.6(3) . . ?
C5 C6 C1 121.7(4) . . ?
O13 N5 Ho1 56.72(16) . . ?
O11 N5 Ho1 58.72(16) . . ?
O11 N5 O13 115.4(3) . . ?
O12 N5 Ho1 177.9(3) . . ?
O12 N5 O13 121.7(3) . . ?
O12 N5 O11 122.9(4) . . ?
O10 N4 Ho1 57.88(16) . . ?
O10 N4 O8 115.8(3) . . ?
O8 N4 Ho1 57.93(16) . . ?
O9 N4 Ho1 177.7(3) . . ?
O9 N4 O10 122.1(3) . . ?
O9 N4 O8 122.1(3) . . ?
C6 C5 H5 120.3 . . ?
C6 C5 C4 119.4(4) . . ?
C4 C5 H5 120.3 . . ?
C18 C19 H19 120.1 . . ?
C18 C19 C20 119.9(3) . . ?
C20 C19 H19 120.1 . . ?
O1 C1 C6 117.9(3) . . ?
O1 C1 C2 123.9(3) . . ?
C2 C1 C6 118.1(3) . . ?
N2 C23 H23 117.4 . . ?
N2 C23 C17 125.2(3) . . ?
C17 C23 H23 117.4 . . ?
C16 C17 C23 124.1(3) . . ?
C16 C17 C18 119.3(3) . . ?
C18 C17 C23 116.5(3) . . ?
O5 N3 Ho1 57.80(18) . . ?
O5 N3 O7 116.4(3) . . ?
O7 N3 Ho1 58.60(19) . . ?
O6 N3 Ho1 179.2(4) . . ?
O6 N3 O5 122.0(4) . . ?
O6 N3 O7 121.6(4) . . ?
O4 C22 H22A 109.5 . . ?
O4 C22 H22B 109.5 . . ?
O4 C22 H22C 109.5 . . ?
H22A C22 H22B 109.5 . . ?
H22A C22 H22C 109.5 . . ?
H22B C22 H22C 109.5 . . ?
C19 C18 C17 121.2(3) . . ?
C19 C18 H18 119.4 . . ?
C17 C18 H18 119.4 . . ?
N1 C8 H8 117.3 . . ?
N1 C8 C2 125.4(3) . . ?
C2 C8 H8 117.3 . . ?
C21 C20 C19 120.0(3) . . ?
C21 C20 H20 120.0 . . ?
C19 C20 H20 120.0 . . ?
C28 C29 S2 121.7(3) . . ?
C24 C29 S2 118.1(2) . . ?
C24 C29 C28 120.2(4) . . ?
C9 C14 S1 115.4(3) . . ?
C13 C14 S1 124.4(3) . . ?
C13 C14 C9 120.1(3) . . ?
C14 C9 N1 115.8(3) . . ?
C10 C9 N1 124.2(3) . . ?
C10 C9 C14 119.9(4) . . ?
C29 C28 H28 120.5 . . ?
C27 C28 C29 119.0(4) . . ?
C27 C28 H28 120.5 . . ?
S1 C15 H15A 109.5 . . ?
S1 C15 H15B 109.5 . . ?
S1 C15 H15C 109.5 . . ?
H15A C15 H15B 109.5 . . ?
H15A C15 H15C 109.5 . . ?
H15B C15 H15C 109.5 . . ?
C29 C24 N2 115.7(3) . . ?
C25 C24 N2 123.8(3) . . ?
C25 C24 C29 120.4(3) . . ?
C25 C26 H26 119.6 . . ?
C27 C26 H26 119.6 . . ?
C27 C26 C25 120.8(4) . . ?
C1 C2 C8 123.5(3) . . ?
C1 C2 C3 119.1(4) . . ?
C3 C2 C8 117.3(4) . . ?
C14 C13 H13 120.6 . . ?
C14 C13 C12 118.9(4) . . ?
C12 C13 H13 120.6 . . ?
C24 C25 C26 118.7(4) . . ?
C24 C25 H25 120.7 . . ?
C26 C25 H25 120.7 . . ?
C28 C27 H27 119.5 . . ?
C26 C27 C28 121.0(4) . . ?
C26 C27 H27 119.5 . . ?
S2 C30 H30A 109.5 . . ?
S2 C30 H30B 109.5 . . ?
S2 C30 H30C 109.5 . . ?
H30A C30 H30B 109.5 . . ?
H30A C30 H30C 109.5 . . ?
H30B C30 H30C 109.5 . . ?
O2 C7 H7A 109.5 . . ?
O2 C7 H7B 109.5 . . ?
O2 C7 H7C 109.5 . . ?
H7A C7 H7B 109.5 . . ?
H7A C7 H7C 109.5 . . ?
H7B C7 H7C 109.5 . . ?
C5 C4 H4 119.8 . . ?
C3 C4 C5 120.3(4) . . ?
C3 C4 H4 119.8 . . ?
C9 C10 H10 120.1 . . ?
C11 C10 C9 119.8(4) . . ?
C11 C10 H10 120.1 . . ?
C2 C3 H3 119.3 . . ?
C4 C3 C2 121.3(4) . . ?
C4 C3 H3 119.3 . . ?
C13 C12 H12 119.5 . . ?
C11 C12 C13 121.0(5) . . ?
C11 C12 H12 119.5 . . ?
C10 C11 C12 120.3(4) . . ?
C10 C11 H11 119.8 . . ?
C12 C11 H11 119.8 . . ?

loop_
_geom_bond_atom_site_label_1
_geom_bond_atom_site_label_2
_geom_bond_distance
_geom_bond_site_symmetry_2
_geom_bond_publ_flag
Ho1 O3 2.319(2) . ?
Ho1 O4 2.721(2) . ?
Ho1 O1 2.307(2) . ?
Ho1 O2 2.764(2) . ?
Ho1 O10 2.464(2) . ?
Ho1 O5 2.421(2) . ?
Ho1 O13 2.412(2) . ?
Ho1 O11 2.457(2) . ?
Ho1 O7 2.438(3) . ?
Ho1 O8 2.465(2) . ?
Ho1 N5 2.864(3) . ?
Ho1 N3 2.844(4) . ?
Ni1 S1 2.5616(9) . ?
Ni1 S2 2.5549(10) . ?
Ni1 O3 2.002(2) . ?
Ni1 O1 2.001(2) . ?
Ni1 N1 2.024(3) . ?
Ni1 N2 2.009(3) . ?
S1 C14 1.770(3) . ?
S1 C15 1.802(3) . ?
S2 C29 1.778(4) . ?
S2 C30 1.808(4) . ?
O3 C16 1.341(4) . ?
O4 C21 1.380(4) . ?
O4 C22 1.432(4) . ?
O1 C1 1.340(4) . ?
O2 C6 1.380(5) . ?
O2 C7 1.432(5) . ?
O10 N4 1.262(4) . ?
O5 N3 1.253(4) . ?
O13 N5 1.279(4) . ?
O11 N5 1.274(4) . ?
O7 N3 1.260(4) . ?
O8 N4 1.265(4) . ?
N1 C8 1.284(4) . ?
N1 C9 1.424(4) . ?
N2 C23 1.279(4) . ?
N2 C24 1.430(4) . ?
C21 C16 1.406(4) . ?
C21 C20 1.377(4) . ?
C16 C17 1.406(5) . ?
C6 C5 1.381(5) . ?
C6 C1 1.405(5) . ?
N5 O12 1.211(4) . ?
N4 O9 1.214(4) . ?
C5 H5 0.9300 . ?
C5 C4 1.395(6) . ?
C19 H19 0.9300 . ?
C19 C18 1.363(5) . ?
C19 C20 1.390(5) . ?
C1 C2 1.405(5) . ?
C23 H23 0.9300 . ?
C23 C17 1.440(4) . ?
C17 C18 1.412(4) . ?
N3 O6 1.214(5) . ?
C22 H22A 0.9600 . ?
C22 H22B 0.9600 . ?
C22 H22C 0.9600 . ?
C18 H18 0.9300 . ?
C8 H8 0.9300 . ?
C8 C2 1.432(5) . ?
C20 H20 0.9300 . ?
C29 C28 1.389(5) . ?
C29 C24 1.388(5) . ?
C14 C9 1.396(5) . ?
C14 C13 1.379(5) . ?
C9 C10 1.390(5) . ?
C28 H28 0.9300 . ?
C28 C27 1.373(6) . ?
C15 H15A 0.9600 . ?
C15 H15B 0.9600 . ?
C15 H15C 0.9600 . ?
C24 C25 1.381(5) . ?
C26 H26 0.9300 . ?
C26 C25 1.389(6) . ?
C26 C27 1.365(7) . ?
C2 C3 1.418(5) . ?
C13 H13 0.9300 . ?
C13 C12 1.395(6) . ?
C25 H25 0.9300 . ?
C27 H27 0.9300 . ?
C30 H30A 0.9600 . ?
C30 H30B 0.9600 . ?
C30 H30C 0.9600 . ?
C7 H7A 0.9600 . ?
C7 H7B 0.9600 . ?
C7 H7C 0.9600 . ?
C4 H4 0.9300 . ?
C4 C3 1.353(6) . ?
C10 H10 0.9300 . ?
C10 C11 1.369(6) . ?
C3 H3 0.9300 . ?
C12 H12 0.9300 . ?
C12 C11 1.370(7) . ?
C11 H11 0.9300 . ?
O1W O1W 1.47(3) 3_567 ?
